data_4504162
loop_
_publ_author_name
'Hu, De-Xin'
'Luo, Feng'
'Che, Yun-Xia'
'Zheng, Ji-Min'

_publ_section_title
;
 Construction of Lanthanide Metal&#x2212;Organic Frameworks by Flexible
 Aliphatic Dicarboxylate Ligands Plus a Rigidm-Phthalic Acid Ligand
;
_journal_issue 9
_journal_name_full 'Crystal Growth &amp; Design'
_journal_page_first 1733
_journal_paper_doi 10.1021/cg0608615
_journal_volume 7
_journal_year 2007
_chemical_formula_sum 'C18 H26 O17 Sm2'
_chemical_formula_weight 815.09
_chemical_name_systematic
; 
 ? 
;
_space_group_IT_number 15
_symmetry_cell_setting monoclinic
_symmetry_space_group_name_Hall '-C 2yc'
_symmetry_space_group_name_H-M 'C 1 2/c 1'
_atom_sites_solution_hydrogens geom
_atom_sites_solution_primary direct
_atom_sites_solution_secondary difmap
_audit_creation_method SHELXL-97
_cell_angle_alpha 90.00
_cell_angle_beta 93.875(2)
_cell_angle_gamma 90.00
_cell_formula_units_Z 4
_cell_length_a 7.9862(9)
_cell_length_b 14.9936(17)
_cell_length_c 19.864(2)
_cell_measurement_reflns_used 4190
_cell_measurement_temperature 294(2)
_cell_measurement_theta_max 28.26
_cell_measurement_theta_min 2.72
_cell_volume 2373.1(4)
_computing_cell_refinement 'Bruker SMART'
_computing_data_collection 'Bruker SMART'
_computing_data_reduction 'Bruker SAINT'
_computing_molecular_graphics 'Bruker SHELXTL'
_computing_publication_material 'Bruker SHELXTL'
_computing_structure_refinement 'SHELXL-97 (Sheldrick, 1997)'
_computing_structure_solution 'SHELXS-97 (Sheldrick, 1990)'
_diffrn_ambient_temperature 294(2)
_diffrn_measured_fraction_theta_full 0.972
_diffrn_measured_fraction_theta_max 0.972
_diffrn_measurement_device_type 'CCD area detector'
_diffrn_measurement_method 'phi and omega scans'
_diffrn_radiation_monochromator graphite
_diffrn_radiation_source 'fine-focus sealed tube'
_diffrn_radiation_type MoK\a
_diffrn_radiation_wavelength 0.71073
_diffrn_reflns_av_R_equivalents 0.0324
_diffrn_reflns_av_sigmaI/netI 0.0380
_diffrn_reflns_limit_h_max 10
_diffrn_reflns_limit_h_min -5
_diffrn_reflns_limit_k_max 19
_diffrn_reflns_limit_k_min -19
_diffrn_reflns_limit_l_max 24
_diffrn_reflns_limit_l_min -25
_diffrn_reflns_number 7255
_diffrn_reflns_theta_full 28.28
_diffrn_reflns_theta_max 28.28
_diffrn_reflns_theta_min 2.06
_exptl_absorpt_coefficient_mu 4.985
_exptl_absorpt_correction_T_max 0.5026
_exptl_absorpt_correction_T_min 0.3808
_exptl_absorpt_correction_type multi-scan
_exptl_crystal_colour Yellow
_exptl_crystal_density_diffrn 2.281
_exptl_crystal_density_method 'not measured'
_exptl_crystal_description Block
_exptl_crystal_F_000 1576
_exptl_crystal_size_max 0.24
_exptl_crystal_size_mid 0.20
_exptl_crystal_size_min 0.16
_refine_diff_density_max 1.498
_refine_diff_density_min -2.046
_refine_diff_density_rms 0.182
_refine_ls_extinction_method none
_refine_ls_goodness_of_fit_ref 1.296
_refine_ls_hydrogen_treatment constr
_refine_ls_matrix_type full
_refine_ls_number_parameters 181
_refine_ls_number_reflns 2880
_refine_ls_number_restraints 27
_refine_ls_restrained_S_all 1.335
_refine_ls_R_factor_all 0.0484
_refine_ls_R_factor_gt 0.0411
_refine_ls_shift/su_max 0.001
_refine_ls_shift/su_mean 0.000
_refine_ls_structure_factor_coef Fsqd
_refine_ls_weighting_details 'calc w=1/[\s^2^(Fo^2^)+(0.0149P)^2^+30.2604P] where P=(Fo^2^+2Fc^2^)/3'
_refine_ls_weighting_scheme calc
_refine_ls_wR_factor_gt 0.0843
_refine_ls_wR_factor_ref 0.0862
_reflns_number_gt 2535
_reflns_number_total 2880
_reflns_threshold_expression >2sigma(I)
_cod_data_source_file cg0608615si20061128_070859.cif
_cod_data_source_block 060529am
_cod_depositor_comments
;
The following automatic conversions were performed:

'_symmetry_cell_setting' value 'Monoclinic' changed to 'monoclinic'
according to /home/saulius/struct/CIF-dictionaries/cif_core.dic
dictionary named 'cif_core.dic' version 2.4.1 from 2010-06-29.

Automatic conversion script
Id: cif_fix_values 1715 2011-07-08 13:25:40Z adriana 
;
_cod_original_sg_symbol_H-M C2/c
_cod_database_code 4504162

loop_
_symmetry_equiv_pos_as_xyz
'x, y, z'
'-x, y, -z+1/2'
'x+1/2, y+1/2, z'
'-x+1/2, y+1/2, -z+1/2'
'-x, -y, -z'
'x, -y, z-1/2'
'-x+1/2, -y+1/2, -z'
'x+1/2, -y+1/2, z-1/2'

loop_
_atom_site_label
_atom_site_type_symbol
_atom_site_fract_x
_atom_site_fract_y
_atom_site_fract_z
_atom_site_U_iso_or_equiv
_atom_site_adp_type
_atom_site_occupancy
_atom_site_symmetry_multiplicity
_atom_site_calc_flag
_atom_site_refinement_flags
Sm1 Sm 0.75571(4) 0.462984(19) 0.013173(16) 0.01603(10) Uani 1 1 d .
C1 C 1.0000 0.3673(7) 0.2500 0.026(2) Uani 1 2 d SU
H1 H 1.0000 0.4293 0.2500 0.032 Uiso 1 2 calc SR
C2 C 0.9273(8) 0.3137(5) 0.1927(3) 0.0258(14) Uani 1 1 d DU
C3 C 0.920(4) 0.2292(9) 0.1947(11) 0.201(10) Uani 1 1 d DU
H3 H 0.8599 0.2005 0.1592 0.241 Uiso 1 1 calc R
C4 C 1.0000 0.1717(19) 0.2500 0.252(16) Uani 1 2 d SU
H4 H 1.0000 0.1097 0.2500 0.302 Uiso 1 2 calc SR
C5 C 0.8684(8) 0.3649(4) 0.1306(3) 0.0202(13) Uani 1 1 d .
C6 C 0.8851(8) 0.6362(4) 0.0564(3) 0.0193(12) Uani 1 1 d .
C7 C 0.9482(9) 0.7264(4) 0.0787(4) 0.0307(16) Uani 1 1 d .
H7A H 0.9392 0.7663 0.0401 0.037 Uiso 1 1 calc R
H7B H 1.0663 0.7213 0.0931 0.037 Uiso 1 1 calc R
C8 C 0.8574(9) 0.7682(4) 0.1352(4) 0.0280(15) Uani 1 1 d .
H8A H 0.8677 0.7293 0.1743 0.034 Uiso 1 1 calc R
H8B H 0.7391 0.7734 0.1212 0.034 Uiso 1 1 calc R
C9 C 0.9261(8) 0.8606(4) 0.1552(3) 0.0222(13) Uani 1 1 d .
H9A H 0.8800 0.8794 0.1968 0.027 Uiso 1 1 calc R
H9B H 1.0472 0.8575 0.1628 0.027 Uiso 1 1 calc R
C10 C 0.8806(8) 0.9275(4) 0.1005(3) 0.0179(12) Uani 1 1 d .
O1 O 0.8335(6) 0.3240(3) 0.0751(2) 0.0253(10) Uani 1 1 d .
O2 O 0.8488(6) 0.4483(3) 0.1332(2) 0.0291(11) Uani 1 1 d .
O3 O 0.7326(5) 0.6161(3) 0.0584(3) 0.0268(10) Uani 1 1 d .
O4 O 0.9865(5) 0.5807(3) 0.0333(2) 0.0215(9) Uani 1 1 d .
O5 O 0.9888(5) 0.9559(3) 0.0614(2) 0.0229(9) Uani 1 1 d .
O6 O 0.7316(6) 0.9526(4) 0.0920(3) 0.0323(11) Uani 1 1 d .
O7 O 0.6141(7) 0.3513(3) -0.0566(3) 0.0343(13) Uani 1 1 d D
O8 O 0.107(2) 0.5909(7) 0.1998(6) 0.188(8) Uani 1 1 d .
O9 O 0.127(3) 0.0720(15) 0.2144(12) 0.143(10) Uani 0.50 1 d P
H7C H 0.675(10) 0.313(5) -0.075(5) 0.07(4) Uiso 1 1 d D
H7D H 0.5078(15) 0.350(6) -0.059(4) 0.05(3) Uiso 1 1 d D

loop_
_atom_site_aniso_label
_atom_site_aniso_U_11
_atom_site_aniso_U_22
_atom_site_aniso_U_33
_atom_site_aniso_U_23
_atom_site_aniso_U_13
_atom_site_aniso_U_12
Sm1 0.01404(15) 0.01245(14) 0.02134(17) -0.00019(13) -0.00067(10) 0.00072(13)
C1 0.027(5) 0.027(5) 0.024(5) 0.000 -0.003(4) 0.000
C2 0.024(3) 0.031(3) 0.023(3) -0.001(3) -0.004(2) 0.002(3)
C3 0.35(3) 0.070(7) 0.165(17) -0.010(9) -0.100(17) -0.016(14)
C4 0.46(4) 0.072(12) 0.20(3) 0.000 -0.15(3) 0.000
C5 0.015(3) 0.023(3) 0.022(3) 0.000(2) -0.003(2) -0.002(2)
C6 0.019(3) 0.016(3) 0.022(3) -0.003(2) -0.001(2) 0.001(2)
C7 0.029(4) 0.016(3) 0.049(5) -0.010(3) 0.011(3) -0.005(3)
C8 0.029(4) 0.016(3) 0.040(4) 0.001(3) 0.011(3) -0.001(3)
C9 0.026(3) 0.020(3) 0.020(3) 0.001(2) -0.003(3) 0.000(3)
C10 0.018(3) 0.015(3) 0.021(3) -0.003(2) 0.002(2) 0.000(2)
O1 0.031(3) 0.021(2) 0.023(2) 0.0009(19) -0.0068(19) 0.0012(19)
O2 0.040(3) 0.021(2) 0.025(3) -0.0032(19) -0.006(2) 0.000(2)
O3 0.013(2) 0.019(2) 0.049(3) -0.006(2) 0.0064(19) 0.0022(18)
O4 0.016(2) 0.015(2) 0.034(3) -0.0053(18) 0.0016(18) 0.0014(17)
O5 0.022(2) 0.019(2) 0.027(2) 0.0030(19) 0.0035(18) 0.0022(19)
O6 0.019(2) 0.042(3) 0.037(3) 0.015(2) 0.0041(19) 0.007(2)
O7 0.022(3) 0.021(2) 0.057(4) -0.016(2) -0.010(2) 0.005(2)
O8 0.38(2) 0.074(7) 0.105(9) 0.002(6) -0.012(11) 0.015(11)
O9 0.20(3) 0.103(16) 0.14(2) -0.040(15) 0.100(18) -0.006(16)

loop_
_atom_type_symbol
_atom_type_description
_atom_type_scat_dispersion_real
_atom_type_scat_dispersion_imag
_atom_type_scat_source
C C 0.0033 0.0016 'International Tables Vol C Tables 4.2.6.8 and 6.1.1.4'
H H 0.0000 0.0000 'International Tables Vol C Tables 4.2.6.8 and 6.1.1.4'
O O 0.0106 0.0060 'International Tables Vol C Tables 4.2.6.8 and 6.1.1.4'
Sm Sm -0.1638 3.4418 'International Tables Vol C Tables 4.2.6.8 and 6.1.1.4'

loop_
_geom_angle_atom_site_label_1
_geom_angle_atom_site_label_2
_geom_angle_atom_site_label_3
_geom_angle
_geom_angle_site_symmetry_1
_geom_angle_site_symmetry_3
O5 Sm1 O4 161.67(15) 3_445 5_765
O5 Sm1 O7 78.68(18) 3_445 .
O4 Sm1 O7 88.33(17) 5_765 .
O5 Sm1 O6 116.91(15) 3_445 7_665
O4 Sm1 O6 74.20(15) 5_765 7_665
O7 Sm1 O6 85.03(19) . 7_665
O5 Sm1 O2 80.05(16) 3_445 .
O4 Sm1 O2 97.88(16) 5_765 .
O7 Sm1 O2 126.54(18) . .
O6 Sm1 O2 147.75(17) 7_665 .
O5 Sm1 O3 78.79(15) 3_445 .
O4 Sm1 O3 118.60(14) 5_765 .
O7 Sm1 O3 144.10(16) . .
O6 Sm1 O3 80.72(17) 7_665 .
O2 Sm1 O3 75.92(15) . .
O5 Sm1 O1 87.95(15) 3_445 .
O4 Sm1 O1 76.64(16) 5_765 .
O7 Sm1 O1 78.05(17) . .
O6 Sm1 O1 146.55(16) 7_665 .
O2 Sm1 O1 52.69(14) . .
O3 Sm1 O1 128.46(15) . .
O5 Sm1 O4 128.11(14) 3_445 .
O4 Sm1 O4 67.78(16) 5_765 .
O7 Sm1 O4 150.89(18) . .
O6 Sm1 O4 72.94(16) 7_665 .
O2 Sm1 O4 75.14(15) . .
O3 Sm1 O4 51.38(14) . .
O1 Sm1 O4 110.38(14) . .
O5 Sm1 O5 66.71(17) 3_445 7_665
O4 Sm1 O5 121.70(14) 5_765 7_665
O7 Sm1 O5 72.47(15) . 7_665
O6 Sm1 O5 50.27(14) 7_665 7_665
O2 Sm1 O5 137.96(15) . 7_665
O3 Sm1 O5 73.07(14) . 7_665
O1 Sm1 O5 144.08(14) . 7_665
O4 Sm1 O5 105.36(14) . 7_665
O5 Sm1 C5 83.68(16) 3_445 .
O4 Sm1 C5 86.71(17) 5_765 .
O7 Sm1 C5 102.84(18) . .
O6 Sm1 C5 159.22(17) 7_665 .
O2 Sm1 C5 26.16(16) . .
O3 Sm1 C5 102.04(17) . .
O1 Sm1 C5 26.53(16) . .
O4 Sm1 C5 92.51(16) . .
O5 Sm1 C5 150.39(16) 7_665 .
O5 Sm1 C6 103.25(17) 3_445 .
O4 Sm1 C6 93.46(16) 5_765 .
O7 Sm1 C6 159.49(18) . .
O6 Sm1 C6 75.86(18) 7_665 .
O2 Sm1 C6 73.47(16) . .
O3 Sm1 C6 25.49(16) . .
O1 Sm1 C6 122.24(16) . .
O4 Sm1 C6 25.90(15) . .
O5 Sm1 C6 89.37(15) 7_665 .
C5 Sm1 C6 97.66(17) . .
O5 Sm1 C10 92.22(16) 3_445 7_665
O4 Sm1 C10 98.01(16) 5_765 7_665
O7 Sm1 C10 79.11(18) . 7_665
O6 Sm1 C10 24.68(16) 7_665 7_665
O2 Sm1 C10 150.08(15) . 7_665
O3 Sm1 C10 74.22(16) . 7_665
O1 Sm1 C10 156.67(15) . 7_665
O4 Sm1 C10 87.72(15) . 7_665
O5 Sm1 C10 25.66(15) 7_665 7_665
C5 Sm1 C10 174.98(17) . 7_665
C6 Sm1 C10 80.41(16) . 7_665
C2 C1 C2 114.3(8) . 2_755
C2 C1 H1 122.9 . .
C2 C1 H1 122.9 2_755 .
C3 C2 C1 122.3(11) . .
C3 C2 C5 121.6(11) . .
C1 C2 C5 116.1(6) . .
C2 C3 C4 125.1(18) . .
C2 C3 H3 117.4 . .
C4 C3 H3 117.4 . .
C3 C4 C3 110(2) 2_755 .
C3 C4 H4 124.9 2_755 .
C3 C4 H4 124.9 . .
O2 C5 O1 119.3(6) . .
O2 C5 C2 120.5(6) . .
O1 C5 C2 120.2(6) . .
O2 C5 Sm1 59.2(3) . .
O1 C5 Sm1 60.1(3) . .
C2 C5 Sm1 179.7(5) . .
O3 C6 O4 119.8(5) . .
O3 C6 C7 120.9(6) . .
O4 C6 C7 119.2(6) . .
O3 C6 Sm1 57.9(3) . .
O4 C6 Sm1 61.9(3) . .
C7 C6 Sm1 178.8(5) . .
C6 C7 C8 115.1(6) . .
C6 C7 H7A 108.5 . .
C8 C7 H7A 108.5 . .
C6 C7 H7B 108.5 . .
C8 C7 H7B 108.5 . .
H7A C7 H7B 107.5 . .
C7 C8 C9 112.7(6) . .
C7 C8 H8A 109.1 . .
C9 C8 H8A 109.1 . .
C7 C8 H8B 109.1 . .
C9 C8 H8B 109.1 . .
H8A C8 H8B 107.8 . .
C10 C9 C8 110.6(5) . .
C10 C9 H9A 109.5 . .
C8 C9 H9A 109.5 . .
C10 C9 H9B 109.5 . .
C8 C9 H9B 109.5 . .
H9A C9 H9B 108.1 . .
O6 C10 O5 119.7(6) . .
O6 C10 C9 118.7(6) . .
O5 C10 C9 121.5(6) . .
O6 C10 Sm1 55.1(3) . 7_665
O5 C10 Sm1 64.9(3) . 7_665
C9 C10 Sm1 170.1(4) . 7_665
C5 O1 Sm1 93.3(4) . .
C5 O2 Sm1 94.6(4) . .
C6 O3 Sm1 96.6(4) . .
C6 O4 Sm1 154.4(4) . 5_765
C6 O4 Sm1 92.2(3) . .
Sm1 O4 Sm1 112.22(16) 5_765 .
C10 O5 Sm1 156.4(4) . 3
C10 O5 Sm1 89.4(4) . 7_665
Sm1 O5 Sm1 113.29(17) 3 7_665
C10 O6 Sm1 100.2(4) . 7_665
Sm1 O7 H7C 117(7) . .
Sm1 O7 H7D 119(6) . .
H7C O7 H7D 124(8) . .

loop_
_geom_bond_atom_site_label_1
_geom_bond_atom_site_label_2
_geom_bond_distance
_geom_bond_site_symmetry_2
Sm1 O5 2.398(4) 3_445
Sm1 O4 2.403(4) 5_765
Sm1 O7 2.407(5) .
Sm1 O6 2.450(5) 7_665
Sm1 O2 2.458(5) .
Sm1 O3 2.477(4) .
Sm1 O1 2.477(4) .
Sm1 O4 2.563(4) .
Sm1 O5 2.664(4) 7_665
Sm1 C5 2.852(6) .
Sm1 C6 2.904(6) .
Sm1 C10 2.941(6) 7_665
C1 C2 1.480(8) .
C1 C2 1.480(8) 2_755
C1 H1 0.9300 .
C2 C3 1.270(14) .
C2 C5 1.500(9) .
C3 C4 1.50(2) .
C3 H3 0.9300 .
C4 C3 1.50(2) 2_755
C4 H4 0.9300 .
C5 O2 1.262(8) .
C5 O1 1.276(7) .
C6 O3 1.258(7) .
C6 O4 1.269(7) .
C6 C7 1.500(8) .
C7 C8 1.513(10) .
C7 H7A 0.9700 .
C7 H7B 0.9700 .
C8 C9 1.531(9) .
C8 H8A 0.9700 .
C8 H8B 0.9700 .
C9 C10 1.505(8) .
C9 H9A 0.9700 .
C9 H9B 0.9700 .
C10 O6 1.248(7) .
C10 O5 1.274(7) .
C10 Sm1 2.941(6) 7_665
O4 Sm1 2.403(4) 5_765
O5 Sm1 2.398(4) 3
O5 Sm1 2.664(4) 7_665
O6 Sm1 2.450(5) 7_665
O7 H7C 0.850(11) .
O7 H7D 0.848(11) .

loop_
_geom_torsion_atom_site_label_1
_geom_torsion_atom_site_label_2
_geom_torsion_atom_site_label_3
_geom_torsion_atom_site_label_4
_geom_torsion
_geom_torsion_site_symmetry_1
_geom_torsion_site_symmetry_4
C2 C1 C2 C3 3.9(18) 2_755 .
C2 C1 C2 C5 -173.8(7) 2_755 .
C1 C2 C3 C4 -8(3) . .
C5 C2 C3 C4 169.8(17) . .
C2 C3 C4 C3 4.1(18) . 2_755
C3 C2 C5 O2 167.3(18) . .
C1 C2 C5 O2 -14.9(9) . .
C3 C2 C5 O1 -10.9(19) . .
C1 C2 C5 O1 166.9(5) . .
C3 C2 C5 Sm1 146(86) . .
C1 C2 C5 Sm1 -36(87) . .
O5 Sm1 C5 O2 -80.3(4) 3_445 .
O4 Sm1 C5 O2 115.4(4) 5_765 .
O7 Sm1 C5 O2 -157.1(4) . .
O6 Sm1 C5 O2 92.4(6) 7_665 .
O3 Sm1 C5 O2 -3.2(4) . .
O1 Sm1 C5 O2 -178.4(6) . .
O4 Sm1 C5 O2 47.8(4) . .
O5 Sm1 C5 O2 -80.1(5) 7_665 .
C6 Sm1 C5 O2 22.3(4) . .
C10 Sm1 C5 O2 -45(2) 7_665 .
O5 Sm1 C5 O1 98.1(4) 3_445 .
O4 Sm1 C5 O1 -66.2(4) 5_765 .
O7 Sm1 C5 O1 21.3(4) . .
O6 Sm1 C5 O1 -89.2(6) 7_665 .
O2 Sm1 C5 O1 178.4(6) . .
O3 Sm1 C5 O1 175.2(4) . .
O4 Sm1 C5 O1 -133.8(4) . .
O5 Sm1 C5 O1 98.3(5) 7_665 .
C6 Sm1 C5 O1 -159.3(4) . .
C10 Sm1 C5 O1 133.6(18) 7_665 .
O5 Sm1 C5 C2 -59(87) 3_445 .
O4 Sm1 C5 C2 137(87) 5_765 .
O7 Sm1 C5 C2 -136(87) . .
O6 Sm1 C5 C2 114(87) 7_665 .
O2 Sm1 C5 C2 21(87) . .
O3 Sm1 C5 C2 18(87) . .
O1 Sm1 C5 C2 -157(87) . .
O4 Sm1 C5 C2 69(87) . .
O5 Sm1 C5 C2 -59(87) 7_665 .
C6 Sm1 C5 C2 44(87) . .
C10 Sm1 C5 C2 -23(88) 7_665 .
O5 Sm1 C6 O3 -16.7(4) 3_445 .
O4 Sm1 C6 O3 170.9(4) 5_765 .
O7 Sm1 C6 O3 76.4(7) . .
O6 Sm1 C6 O3 98.2(4) 7_665 .
O2 Sm1 C6 O3 -91.9(4) . .
O1 Sm1 C6 O3 -112.7(4) . .
O4 Sm1 C6 O3 178.2(6) . .
O5 Sm1 C6 O3 49.2(4) 7_665 .
C5 Sm1 C6 O3 -102.0(4) . .
C10 Sm1 C6 O3 73.4(4) 7_665 .
O5 Sm1 C6 O4 165.2(3) 3_445 .
O4 Sm1 C6 O4 -7.3(4) 5_765 .
O7 Sm1 C6 O4 -101.7(6) . .
O6 Sm1 C6 O4 -80.0(4) 7_665 .
O2 Sm1 C6 O4 89.9(4) . .
O3 Sm1 C6 O4 -178.2(6) . .
O1 Sm1 C6 O4 69.1(4) . .
O5 Sm1 C6 O4 -129.0(4) 7_665 .
C5 Sm1 C6 O4 79.9(4) . .
C10 Sm1 C6 O4 -104.8(4) 7_665 .
O5 Sm1 C6 C7 -32(23) 3_445 .
O4 Sm1 C6 C7 156(23) 5_765 .
O7 Sm1 C6 C7 62(23) . .
O6 Sm1 C6 C7 83(23) 7_665 .
O2 Sm1 C6 C7 -107(23) . .
O3 Sm1 C6 C7 -15(23) . .
O1 Sm1 C6 C7 -128(23) . .
O4 Sm1 C6 C7 163(23) . .
O5 Sm1 C6 C7 34(23) 7_665 .
C5 Sm1 C6 C7 -117(23) . .
C10 Sm1 C6 C7 58(23) 7_665 .
O3 C6 C7 C8 32.5(10) . .
O4 C6 C7 C8 -149.7(6) . .
Sm1 C6 C7 C8 47(24) . .
C6 C7 C8 C9 -179.3(6) . .
C7 C8 C9 C10 70.4(8) . .
C8 C9 C10 O6 72.1(8) . .
C8 C9 C10 O5 -105.0(7) . .
C8 C9 C10 Sm1 23(3) . 7_665
O2 C5 O1 Sm1 1.6(6) . .
C2 C5 O1 Sm1 179.8(5) . .
O5 Sm1 O1 C5 -79.9(4) 3_445 .
O4 Sm1 O1 C5 110.1(4) 5_765 .
O7 Sm1 O1 C5 -158.8(4) . .
O6 Sm1 O1 C5 140.0(4) 7_665 .
O2 Sm1 O1 C5 -0.9(4) . .
O3 Sm1 O1 C5 -6.0(4) . .
O4 Sm1 O1 C5 50.3(4) . .
O5 Sm1 O1 C5 -123.6(4) 7_665 .
C6 Sm1 O1 C5 24.5(4) . .
C10 Sm1 O1 C5 -170.8(4) 7_665 .
O1 C5 O2 Sm1 -1.6(6) . .
C2 C5 O2 Sm1 -179.9(5) . .
O5 Sm1 O2 C5 96.0(4) 3_445 .
O4 Sm1 O2 C5 -65.6(4) 5_765 .
O7 Sm1 O2 C5 28.2(5) . .
O6 Sm1 O2 C5 -138.4(4) 7_665 .
O3 Sm1 O2 C5 176.8(4) . .
O1 Sm1 O2 C5 0.9(4) . .
O4 Sm1 O2 C5 -130.0(4) . .
O5 Sm1 O2 C5 133.4(4) 7_665 .
C6 Sm1 O2 C5 -156.9(4) . .
C10 Sm1 O2 C5 172.9(4) 7_665 .
O4 C6 O3 Sm1 1.9(6) . .
C7 C6 O3 Sm1 179.6(6) . .
O5 Sm1 O3 C6 163.5(4) 3_445 .
O4 Sm1 O3 C6 -10.3(4) 5_765 .
O7 Sm1 O3 C6 -144.5(4) . .
O6 Sm1 O3 C6 -76.6(4) 7_665 .
O2 Sm1 O3 C6 81.0(4) . .
O1 Sm1 O3 C6 85.2(4) . .
O4 Sm1 O3 C6 -1.0(4) . .
O5 Sm1 O3 C6 -127.7(4) 7_665 .
C5 Sm1 O3 C6 82.5(4) . .
C10 Sm1 O3 C6 -101.0(4) 7_665 .
O3 C6 O4 Sm1 161.2(6) . 5_765
C7 C6 O4 Sm1 -16.6(13) . 5_765
Sm1 C6 O4 Sm1 163.0(10) . 5_765
O3 C6 O4 Sm1 -1.8(6) . .
C7 C6 O4 Sm1 -179.6(5) . .
O5 Sm1 O4 C6 -18.5(4) 3_445 .
O4 Sm1 O4 C6 172.2(5) 5_765 .
O7 Sm1 O4 C6 135.2(4) . .
O6 Sm1 O4 C6 92.7(4) 7_665 .
O2 Sm1 O4 C6 -82.7(4) . .
O3 Sm1 O4 C6 1.0(3) . .
O1 Sm1 O4 C6 -122.5(4) . .
O5 Sm1 O4 C6 53.7(4) 7_665 .
C5 Sm1 O4 C6 -102.4(4) . .
C10 Sm1 O4 C6 72.6(4) 7_665 .
O5 Sm1 O4 Sm1 169.35(16) 3_445 5_765
O4 Sm1 O4 Sm1 0.0 5_765 5_765
O7 Sm1 O4 Sm1 -37.0(4) . 5_765
O6 Sm1 O4 Sm1 -79.5(2) 7_665 5_765
O2 Sm1 O4 Sm1 105.2(2) . 5_765
O3 Sm1 O4 Sm1 -171.2(3) . 5_765
O1 Sm1 O4 Sm1 65.3(2) . 5_765
O5 Sm1 O4 Sm1 -118.45(18) 7_665 5_765
C5 Sm1 O4 Sm1 85.4(2) . 5_765
C6 Sm1 O4 Sm1 -172.2(5) . 5_765
C10 Sm1 O4 Sm1 -99.6(2) 7_665 5_765
O6 C10 O5 Sm1 -170.6(7) . 3
C9 C10 O5 Sm1 6.5(14) . 3
Sm1 C10 O5 Sm1 -165.0(10) 7_665 3
O6 C10 O5 Sm1 -5.6(6) . 7_665
C9 C10 O5 Sm1 171.4(5) . 7_665
O5 C10 O6 Sm1 6.2(7) . 7_665
C9 C10 O6 Sm1 -170.9(4) . 7_665
